data_7104572
loop_
_publ_author_name
'Vieille-Petit, Ludovic'
'Luan, Xinjun'
'Gatti, Michele'
'Blumentritt, Sascha'
'Linden, Anthony'
'Clavier, Herv\'e'
'Nolan, Steven P'
'Dorta, Reto'

_publ_section_title
;
 Improving Grubbs' II type ruthenium catalysts by appropriately
 modifying the N-heterocyclic carbene ligand.
;
_journal_issue 25
_journal_name_full 'Chemical communications (Cambridge, England)'
_journal_page_first 3783
_journal_page_last 3785
_journal_paper_doi 10.1039/b904634h
_journal_volume 34
_journal_year 2009
_chemical_formula_moiety 'C60 H81 Cl2 N2 P Ru, C H4 O'
_chemical_formula_sum 'C61 H85 Cl2 N2 O P Ru'
_chemical_formula_weight 1065.23
_chemical_name_systematic
;
?
;
_space_group_IT_number 14
_symmetry_cell_setting monoclinic
_symmetry_Int_Tables_number 14
_symmetry_space_group_name_Hall '-P 2ybc'
_symmetry_space_group_name_H-M 'P 1 21/c 1'
_atom_sites_solution_hydrogens geom
_atom_sites_solution_primary direct
_atom_sites_solution_secondary difmap
_audit_creation_date 08-07-11
_audit_creation_method SHELXL-97
_cell_angle_alpha 90.00
_cell_angle_beta 96.3524(10)
_cell_angle_gamma 90.00
_cell_formula_units_Z 4
_cell_length_a 16.1090(2)
_cell_length_b 17.8488(3)
_cell_length_c 19.6533(3)
_cell_measurement_reflns_used 178038
_cell_measurement_temperature 160(1)
_cell_measurement_theta_max 27.5
_cell_measurement_theta_min 2.0
_cell_volume 5616.15(15)
_computing_cell_refinement 'DENZO-SMN (Otwinowski & Minor, 1997)'
_computing_data_collection 'COLLECT (Nonius, 2000)'
_computing_data_reduction 'DENZO-SMN and SCALEPACK (Otwinowski & Minor, 1997)'
_computing_molecular_graphics 'ORTEPII (Johnson, 1976)'
_computing_publication_material 'SHELXL97 and PLATON (Spek, 2008)'
_computing_structure_refinement 'SHELXL97 (Sheldrick, 1997)'
_computing_structure_solution 'SIR92 (Altomare et al., 1994)'
_diffrn_ambient_temperature 160(1)
_diffrn_detector '65 mm CCD camera on \k goniostat'
_diffrn_detector_area_resol_mean 9
_diffrn_measured_fraction_theta_full 0.995
_diffrn_measured_fraction_theta_max 0.995
_diffrn_measurement_device_type 'Nonius KappaCCD area-detector diffractometer'
_diffrn_measurement_method '\f and \w scans with \k offsets'
_diffrn_radiation_monochromator 'horizontally mounted graphite crystal'
_diffrn_radiation_source 'Nonius FR590 sealed tube generator'
_diffrn_radiation_type 'Mo K\a'
_diffrn_radiation_wavelength 0.71073
_diffrn_reflns_av_R_equivalents 0.0548
_diffrn_reflns_av_sigmaI/netI 0.0343
_diffrn_reflns_limit_h_max 20
_diffrn_reflns_limit_h_min -20
_diffrn_reflns_limit_k_max 23
_diffrn_reflns_limit_k_min -22
_diffrn_reflns_limit_l_max 25
_diffrn_reflns_limit_l_min -25
_diffrn_reflns_number 107748
_diffrn_reflns_theta_full 27.45
_diffrn_reflns_theta_max 27.45
_diffrn_reflns_theta_min 2.28
_diffrn_standards_decay_% 0
_diffrn_standards_number 0
_exptl_absorpt_coefficient_mu 0.444
_exptl_absorpt_correction_T_max 0.900
_exptl_absorpt_correction_T_min 0.840
_exptl_absorpt_correction_type multi-scan
_exptl_absorpt_process_details '(Blessing, 1995)'
_exptl_crystal_colour red
_exptl_crystal_density_diffrn 1.260
_exptl_crystal_density_method 'not measured'
_exptl_crystal_description prism
_exptl_crystal_F_000 2264
_exptl_crystal_size_max 0.43
_exptl_crystal_size_mid 0.25
_exptl_crystal_size_min 0.25
_refine_diff_density_max 4.269
_refine_diff_density_min -2.972
_refine_diff_density_rms 0.121
_refine_ls_extinction_method none
_refine_ls_goodness_of_fit_ref 1.030
_refine_ls_hydrogen_treatment constr
_refine_ls_matrix_type full
_refine_ls_number_parameters 623
_refine_ls_number_reflns 12771
_refine_ls_number_restraints 0
_refine_ls_restrained_S_all 1.030
_refine_ls_R_factor_all 0.1065
_refine_ls_R_factor_gt 0.0819
_refine_ls_shift/su_max 0.008
_refine_ls_shift/su_mean 0.000
_refine_ls_structure_factor_coef Fsqd
_refine_ls_weighting_details 'w=1/[\s^2^(Fo^2^)+(0.0634P)^2^+36.2691P] where P=(Fo^2^+2Fc^2^)/3'
_refine_ls_weighting_scheme calc
_refine_ls_wR_factor_gt 0.1850
_refine_ls_wR_factor_ref 0.2028
_reflns_number_gt 9939
_reflns_number_total 12771
_reflns_threshold_expression 'I > 2\s(I)'
_cod_data_source_file b904634h.txt
_cod_data_source_block 2d
_cod_database_code 7104572

loop_
_symmetry_equiv_pos_as_xyz
'x, y, z'
'-x, y+1/2, -z+1/2'
'-x, -y, -z'
'x, -y-1/2, z-1/2'

loop_
_atom_site_label
_atom_site_type_symbol
_atom_site_fract_x
_atom_site_fract_y
_atom_site_fract_z
_atom_site_U_iso_or_equiv
_atom_site_adp_type
_atom_site_occupancy
_atom_site_symmetry_multiplicity
_atom_site_calc_flag
_atom_site_refinement_flags
_atom_site_disorder_assembly
_atom_site_disorder_group
Ru1 Ru 0.25876(2) 0.09814(2) 0.228613(19) 0.03229(13) Uani 1 1 d . . .
Cl1 Cl 0.18323(8) 0.20371(9) 0.17886(7) 0.0458(3) Uani 1 1 d . . .
Cl2 Cl 0.33922(10) -0.01378(7) 0.25411(8) 0.0475(3) Uani 1 1 d . . .
P1 P 0.38722(7) 0.16990(6) 0.22964(6) 0.0252(2) Uani 1 1 d . . .
N1 N 0.0935(2) 0.0107(2) 0.23578(19) 0.0298(8) Uani 1 1 d . . .
N3 N 0.1483(3) -0.0142(3) 0.1416(2) 0.0399(10) Uani 1 1 d . . .
C2 C 0.1587(3) 0.0268(3) 0.2006(3) 0.0394(12) Uani 1 1 d . . .
C4 C 0.0673(4) -0.0540(4) 0.1330(3) 0.0514(16) Uani 1 1 d . . .
H41 H 0.0750 -0.1075 0.1220 0.062 Uiso 1 1 calc R . .
H42 H 0.0286 -0.0309 0.0963 0.062 Uiso 1 1 calc R . .
C5 C 0.0350(4) -0.0454(4) 0.2016(3) 0.0496(15) Uani 1 1 d . . .
H51 H -0.0232 -0.0266 0.1967 0.059 Uiso 1 1 calc R . .
H52 H 0.0377 -0.0933 0.2271 0.059 Uiso 1 1 calc R . .
C6 C 0.0842(3) 0.0279(3) 0.3058(2) 0.0273(9) Uani 1 1 d . . .
C7 C 0.1212(3) -0.0228(3) 0.3566(2) 0.0291(10) Uani 1 1 d . . .
C8 C 0.1724(3) -0.0834(3) 0.3413(3) 0.0321(10) Uani 1 1 d . . .
H8 H 0.1834 -0.0910 0.2953 0.039 Uiso 1 1 calc R . .
C9 C 0.2063(3) -0.1315(3) 0.3908(3) 0.0370(11) Uani 1 1 d . . .
C10 C 0.1897(3) -0.1195(3) 0.4592(3) 0.0398(12) Uani 1 1 d . . .
H10 H 0.2124 -0.1530 0.4940 0.048 Uiso 1 1 calc R . .
C11 C 0.1422(3) -0.0613(3) 0.4762(3) 0.0364(11) Uani 1 1 d . . .
H11 H 0.1330 -0.0542 0.5227 0.044 Uiso 1 1 calc R . .
C12 C 0.1058(3) -0.0106(3) 0.4256(2) 0.0303(10) Uani 1 1 d . . .
C13 C 0.0547(3) 0.0501(3) 0.4409(3) 0.0342(11) Uani 1 1 d . . .
H13 H 0.0448 0.0589 0.4869 0.041 Uiso 1 1 calc R . .
C14 C 0.0195(3) 0.0959(3) 0.3906(3) 0.0344(10) Uani 1 1 d . . .
H14 H -0.0147 0.1361 0.4025 0.041 Uiso 1 1 calc R . .
C15 C 0.0322(3) 0.0857(3) 0.3207(3) 0.0321(10) Uani 1 1 d . . .
C16 C 0.1896(3) -0.0078(3) 0.0803(3) 0.0415(12) Uani 1 1 d . . .
C17 C 0.1584(4) 0.0465(3) 0.0326(3) 0.0468(15) Uani 1 1 d . . .
C18 C 0.0954(3) 0.1020(4) 0.0453(3) 0.0438(13) Uani 1 1 d . . .
H18 H 0.0765 0.1036 0.0894 0.053 Uiso 1 1 calc R . .
C19 C 0.0630(4) 0.1506(3) -0.0019(3) 0.0489(14) Uani 1 1 d . . .
C20 C 0.0940(4) 0.1514(4) -0.0643(4) 0.0533(15) Uani 1 1 d . . .
H20 H 0.0737 0.1879 -0.0971 0.064 Uiso 1 1 calc R . .
C21 C 0.1518(3) 0.1024(3) -0.0806(3) 0.0411(12) Uani 1 1 d . . .
H21 H 0.1707 0.1056 -0.1247 0.049 Uiso 1 1 calc R . .
C22 C 0.1860(3) 0.0461(3) -0.0352(3) 0.0371(11) Uani 1 1 d . . .
C23 C 0.2430(4) -0.0078(4) -0.0515(4) 0.0524(15) Uani 1 1 d . . .
H23 H 0.2620 -0.0089 -0.0956 0.063 Uiso 1 1 calc R . .
C24 C 0.2722(4) -0.0609(4) -0.0008(3) 0.0564(17) Uani 1 1 d . . .
H24 H 0.3120 -0.0975 -0.0106 0.068 Uiso 1 1 calc R . .
C25 C 0.2427(4) -0.0597(3) 0.0635(3) 0.0409(12) Uani 1 1 d . . .
C26 C 0.2637(4) -0.1961(3) 0.3762(3) 0.0480(14) Uani 1 1 d . . .
H26 H 0.2457 -0.2413 0.4009 0.058 Uiso 1 1 calc R . .
C27 C 0.3537(4) -0.1784(5) 0.4046(4) 0.067(2) Uani 1 1 d . . .
H271 H 0.3893 -0.2217 0.3980 0.100 Uiso 1 1 calc R . .
H272 H 0.3560 -0.1670 0.4535 0.100 Uiso 1 1 calc R . .
H273 H 0.3735 -0.1350 0.3804 0.100 Uiso 1 1 calc R . .
C28 C 0.2606(4) -0.2162(4) 0.3006(4) 0.0564(16) Uani 1 1 d . . .
H281 H 0.2831 -0.1746 0.2758 0.085 Uiso 1 1 calc R . .
H282 H 0.2026 -0.2256 0.2819 0.085 Uiso 1 1 calc R . .
H283 H 0.2941 -0.2613 0.2955 0.085 Uiso 1 1 calc R . .
C29 C -0.0127(3) 0.1352(3) 0.2654(3) 0.0394(12) Uani 1 1 d . . .
H29 H 0.0132 0.1266 0.2222 0.047 Uiso 1 1 calc R . .
C30 C -0.0053(4) 0.2189(3) 0.2827(3) 0.0482(14) Uani 1 1 d . . .
H301 H -0.0285 0.2484 0.2430 0.072 Uiso 1 1 calc R . .
H302 H 0.0537 0.2319 0.2944 0.072 Uiso 1 1 calc R . .
H303 H -0.0363 0.2299 0.3217 0.072 Uiso 1 1 calc R . .
C31 C -0.1054(4) 0.1134(4) 0.2522(4) 0.0636(19) Uani 1 1 d . . .
H311 H -0.1101 0.0597 0.2419 0.095 Uiso 1 1 calc R . .
H312 H -0.1322 0.1421 0.2133 0.095 Uiso 1 1 calc R . .
H313 H -0.1332 0.1243 0.2930 0.095 Uiso 1 1 calc R . .
C32 C -0.0055(4) 0.2061(4) 0.0128(3) 0.0554(16) Uani 1 1 d . . .
H32 H -0.0383 0.2196 -0.0317 0.067 Uiso 1 1 calc R . .
C33 C -0.0654(4) 0.1703(5) 0.0591(4) 0.078(2) Uani 1 1 d . . .
H331 H -0.0361 0.1624 0.1049 0.116 Uiso 1 1 calc R . .
H332 H -0.0851 0.1220 0.0397 0.116 Uiso 1 1 calc R . .
H333 H -0.1132 0.2036 0.0621 0.116 Uiso 1 1 calc R . .
C34 C 0.0318(5) 0.2753(4) 0.0439(4) 0.070(2) Uani 1 1 d . . .
H341 H 0.0624 0.2635 0.0886 0.105 Uiso 1 1 calc R . .
H342 H -0.0125 0.3115 0.0499 0.105 Uiso 1 1 calc R . .
H343 H 0.0703 0.2967 0.0139 0.105 Uiso 1 1 calc R . .
C35 C 0.2737(4) -0.1258(3) 0.1128(3) 0.0484(14) Uani 1 1 d . . .
H35 H 0.2593 -0.1135 0.1598 0.058 Uiso 1 1 calc R . .
C36 C 0.2320(4) -0.1996(3) 0.0907(4) 0.0529(15) Uani 1 1 d . . .
H361 H 0.1712 -0.1942 0.0889 0.079 Uiso 1 1 calc R . .
H362 H 0.2511 -0.2388 0.1237 0.079 Uiso 1 1 calc R . .
H363 H 0.2467 -0.2133 0.0453 0.079 Uiso 1 1 calc R . .
C37 C 0.3698(4) -0.1369(4) 0.1167(4) 0.0618(18) Uani 1 1 d . . .
H371 H 0.3872 -0.1758 0.1505 0.093 Uiso 1 1 calc R . .
H372 H 0.3980 -0.0898 0.1304 0.093 Uiso 1 1 calc R . .
H373 H 0.3846 -0.1522 0.0717 0.093 Uiso 1 1 calc R . .
C38 C 0.2323(3) 0.1301(3) 0.3129(2) 0.0318(10) Uani 1 1 d . . .
H38 H 0.1912 0.1685 0.3083 0.038 Uiso 1 1 calc R . .
C39 C 0.2571(3) 0.1125(3) 0.3843(2) 0.0342(11) Uani 1 1 d . . .
C40 C 0.2293(3) 0.1606(3) 0.4335(3) 0.0406(12) Uani 1 1 d . . .
H40 H 0.1949 0.2021 0.4190 0.049 Uiso 1 1 calc R . .
C41 C 0.2514(4) 0.1487(4) 0.5031(3) 0.0547(17) Uani 1 1 d . . .
H411 H 0.2315 0.1812 0.5359 0.066 Uiso 1 1 calc R . .
C42 C 0.3026(4) 0.0889(4) 0.5239(3) 0.0609(19) Uani 1 1 d . . .
H421 H 0.3181 0.0806 0.5714 0.073 Uiso 1 1 calc R . .
C43 C 0.3313(4) 0.0416(4) 0.4770(3) 0.0571(17) Uani 1 1 d . . .
H43 H 0.3673 0.0013 0.4920 0.068 Uiso 1 1 calc R . .
C44 C 0.3080(3) 0.0523(3) 0.4071(3) 0.0438(13) Uani 1 1 d . . .
H44 H 0.3269 0.0184 0.3749 0.053 Uiso 1 1 calc R . .
C45 C 0.4241(3) 0.1621(3) 0.1439(2) 0.0293(9) Uani 1 1 d . . .
H45 H 0.4800 0.1870 0.1468 0.035 Uiso 1 1 calc R . .
C46 C 0.3681(4) 0.2009(4) 0.0861(3) 0.0463(14) Uani 1 1 d . . .
H461 H 0.3129 0.1761 0.0799 0.056 Uiso 1 1 calc R . .
H462 H 0.3596 0.2539 0.0985 0.056 Uiso 1 1 calc R . .
C47 C 0.4087(4) 0.1972(4) 0.0192(3) 0.0526(15) Uani 1 1 d . . .
H471 H 0.3707 0.2201 -0.0182 0.063 Uiso 1 1 calc R . .
H472 H 0.4612 0.2264 0.0243 0.063 Uiso 1 1 calc R . .
C48 C 0.4274(5) 0.1173(4) 0.0004(3) 0.0579(17) Uani 1 1 d . . .
H481 H 0.4582 0.1172 -0.0405 0.069 Uiso 1 1 calc R . .
H482 H 0.3742 0.0900 -0.0114 0.069 Uiso 1 1 calc R . .
C49 C 0.4789(6) 0.0770(4) 0.0586(3) 0.071(2) Uani 1 1 d . . .
H491 H 0.5349 0.1002 0.0665 0.085 Uiso 1 1 calc R . .
H492 H 0.4861 0.0239 0.0459 0.085 Uiso 1 1 calc R . .
C50 C 0.4369(5) 0.0807(3) 0.1245(3) 0.0511(15) Uani 1 1 d . . .
H501 H 0.3823 0.0548 0.1178 0.061 Uiso 1 1 calc R . .
H502 H 0.4722 0.0551 0.1619 0.061 Uiso 1 1 calc R . .
C51 C 0.4774(3) 0.1329(3) 0.2868(2) 0.0308(10) Uani 1 1 d . . .
H511 H 0.4720 0.0772 0.2842 0.037 Uiso 1 1 calc R . .
C52 C 0.5659(3) 0.1501(3) 0.2692(3) 0.0416(12) Uani 1 1 d . . .
H521 H 0.5769 0.2045 0.2741 0.050 Uiso 1 1 calc R . .
H522 H 0.5704 0.1361 0.2210 0.050 Uiso 1 1 calc R . .
C53 C 0.6314(4) 0.1064(4) 0.3167(3) 0.0493(14) Uani 1 1 d . . .
H531 H 0.6246 0.0522 0.3072 0.059 Uiso 1 1 calc R . .
H532 H 0.6879 0.1211 0.3064 0.059 Uiso 1 1 calc R . .
C54 C 0.6240(4) 0.1205(3) 0.3917(3) 0.0493(14) Uani 1 1 d . . .
H541 H 0.6388 0.1732 0.4029 0.059 Uiso 1 1 calc R . .
H542 H 0.6639 0.0878 0.4199 0.059 Uiso 1 1 calc R . .
C55 C 0.5360(4) 0.1049(4) 0.4086(3) 0.0598(18) Uani 1 1 d . . .
H551 H 0.5317 0.1169 0.4572 0.072 Uiso 1 1 calc R . .
H552 H 0.5228 0.0511 0.4014 0.072 Uiso 1 1 calc R . .
C56 C 0.4733(3) 0.1527(4) 0.3625(3) 0.0427(13) Uani 1 1 d . . .
H561 H 0.4161 0.1436 0.3745 0.051 Uiso 1 1 calc R . .
H562 H 0.4863 0.2064 0.3700 0.051 Uiso 1 1 calc R . .
C57 C 0.3783(3) 0.2727(3) 0.2405(2) 0.0291(9) Uani 1 1 d . . .
H57 H 0.3336 0.2891 0.2042 0.035 Uiso 1 1 calc R . .
C58 C 0.4553(3) 0.3183(3) 0.2284(3) 0.0396(12) Uani 1 1 d . . .
H581 H 0.4734 0.3045 0.1836 0.048 Uiso 1 1 calc R . .
H582 H 0.5014 0.3062 0.2643 0.048 Uiso 1 1 calc R . .
C59 C 0.4373(4) 0.4031(3) 0.2295(3) 0.0474(14) Uani 1 1 d . . .
H591 H 0.4889 0.4312 0.2236 0.057 Uiso 1 1 calc R . .
H592 H 0.3948 0.4160 0.1910 0.057 Uiso 1 1 calc R . .
C60 C 0.4059(4) 0.4256(3) 0.2967(3) 0.0413(12) Uani 1 1 d . . .
H601 H 0.4511 0.4184 0.3345 0.050 Uiso 1 1 calc R . .
H602 H 0.3909 0.4794 0.2950 0.050 Uiso 1 1 calc R . .
C61 C 0.3308(4) 0.3801(3) 0.3106(3) 0.0438(13) Uani 1 1 d . . .
H611 H 0.2833 0.3926 0.2761 0.053 Uiso 1 1 calc R . .
H612 H 0.3147 0.3936 0.3562 0.053 Uiso 1 1 calc R . .
C62 C 0.3473(4) 0.2957(3) 0.3085(3) 0.0382(11) Uani 1 1 d . . .
H621 H 0.2953 0.2682 0.3145 0.046 Uiso 1 1 calc R . .
H622 H 0.3898 0.2819 0.3468 0.046 Uiso 1 1 calc R . .
O1 O 0.1206(4) 0.3698(4) 0.2249(3) 0.0820(16) Uani 1 1 d . . .
H1 H 0.1271 0.3968 0.2601 0.098 Uiso 1 1 calc R . .
C71 C 0.1291(7) 0.4136(5) 0.1671(5) 0.090(3) Uani 1 1 d . . .
H711 H 0.1651 0.4566 0.1802 0.135 Uiso 1 1 calc R . .
H712 H 0.0740 0.4313 0.1475 0.135 Uiso 1 1 calc R . .
H713 H 0.1543 0.3834 0.1331 0.135 Uiso 1 1 calc R . .

loop_
_atom_site_aniso_label
_atom_site_aniso_U_11
_atom_site_aniso_U_22
_atom_site_aniso_U_33
_atom_site_aniso_U_23
_atom_site_aniso_U_13
_atom_site_aniso_U_12
Ru1 0.0346(2) 0.0389(2) 0.02415(19) -0.00591(16) 0.00667(14) -0.01510(17)
Cl1 0.0357(6) 0.0634(9) 0.0370(7) 0.0050(6) -0.0027(5) 0.0020(6)
Cl2 0.0579(8) 0.0310(6) 0.0569(8) -0.0055(6) 0.0218(7) -0.0086(6)
P1 0.0285(6) 0.0234(5) 0.0240(5) -0.0018(4) 0.0044(4) -0.0033(4)
N1 0.0287(19) 0.033(2) 0.0276(19) -0.0030(16) 0.0023(15) -0.0094(16)
N3 0.043(2) 0.040(2) 0.036(2) 0.0002(19) 0.0026(19) -0.005(2)
C2 0.043(3) 0.046(3) 0.030(2) -0.001(2) 0.006(2) -0.009(2)
C4 0.047(3) 0.066(4) 0.042(3) -0.016(3) 0.009(2) -0.030(3)
C5 0.048(3) 0.063(4) 0.038(3) -0.018(3) 0.008(2) -0.033(3)
C6 0.026(2) 0.030(2) 0.027(2) 0.0009(18) 0.0062(17) -0.0048(18)
C7 0.028(2) 0.029(2) 0.031(2) 0.0012(18) 0.0085(18) -0.0070(18)
C8 0.032(2) 0.031(2) 0.035(2) 0.0007(19) 0.0102(19) -0.0049(19)
C9 0.030(2) 0.034(3) 0.048(3) 0.007(2) 0.010(2) -0.005(2)
C10 0.035(3) 0.040(3) 0.044(3) 0.014(2) 0.003(2) -0.003(2)
C11 0.034(3) 0.043(3) 0.033(3) 0.006(2) 0.006(2) -0.007(2)
C12 0.026(2) 0.033(2) 0.032(2) 0.0018(19) 0.0073(18) -0.0075(19)
C13 0.035(3) 0.039(3) 0.031(2) 0.000(2) 0.0117(19) -0.008(2)
C14 0.029(2) 0.037(3) 0.038(3) -0.002(2) 0.0106(19) -0.002(2)
C15 0.028(2) 0.034(3) 0.034(2) 0.003(2) 0.0052(19) -0.0047(19)
C16 0.042(3) 0.044(3) 0.038(3) 0.001(2) 0.000(2) -0.008(2)
C17 0.044(3) 0.054(3) 0.039(3) 0.013(3) -0.013(2) -0.029(3)
C18 0.030(3) 0.068(4) 0.033(3) -0.021(3) 0.004(2) -0.016(3)
C19 0.043(3) 0.044(3) 0.056(4) 0.001(3) -0.008(3) -0.008(3)
C20 0.042(3) 0.050(4) 0.066(4) 0.011(3) 0.001(3) -0.014(3)
C21 0.036(3) 0.051(3) 0.035(3) 0.007(2) 0.001(2) -0.012(2)
C22 0.032(2) 0.046(3) 0.032(3) 0.007(2) 0.0017(19) -0.011(2)
C23 0.045(3) 0.051(4) 0.064(4) 0.009(3) 0.018(3) -0.006(3)
C24 0.041(3) 0.073(4) 0.056(4) -0.021(3) 0.007(3) 0.006(3)
C25 0.048(3) 0.037(3) 0.039(3) -0.008(2) 0.009(2) -0.013(2)
C26 0.045(3) 0.038(3) 0.063(4) 0.009(3) 0.016(3) 0.006(2)
C27 0.043(3) 0.086(5) 0.070(5) -0.005(4) 0.000(3) 0.023(4)
C28 0.053(4) 0.040(3) 0.077(4) -0.009(3) 0.011(3) 0.012(3)
C29 0.040(3) 0.036(3) 0.041(3) 0.003(2) 0.003(2) 0.000(2)
C30 0.050(3) 0.038(3) 0.058(4) 0.007(3) 0.009(3) 0.007(3)
C31 0.044(3) 0.064(4) 0.078(5) 0.013(4) -0.017(3) -0.003(3)
C32 0.047(3) 0.060(4) 0.057(4) 0.013(3) -0.006(3) 0.009(3)
C33 0.046(4) 0.114(7) 0.075(5) 0.024(5) 0.012(3) 0.014(4)
C34 0.063(4) 0.064(5) 0.079(5) -0.007(4) -0.015(4) 0.021(4)
C35 0.048(3) 0.043(3) 0.052(3) -0.004(3) -0.001(3) 0.005(3)
C36 0.058(4) 0.035(3) 0.065(4) -0.001(3) 0.000(3) -0.002(3)
C37 0.045(3) 0.047(4) 0.089(5) 0.004(3) -0.012(3) 0.007(3)
C38 0.028(2) 0.039(3) 0.028(2) 0.000(2) 0.0058(18) -0.007(2)
C39 0.032(2) 0.042(3) 0.030(2) -0.002(2) 0.0061(19) -0.014(2)
C40 0.038(3) 0.052(3) 0.031(3) -0.006(2) 0.006(2) -0.011(2)
C41 0.053(4) 0.080(5) 0.031(3) -0.012(3) 0.004(2) -0.022(3)
C42 0.063(4) 0.085(5) 0.033(3) 0.013(3) 0.000(3) -0.022(4)
C43 0.049(3) 0.066(4) 0.054(4) 0.020(3) -0.004(3) -0.007(3)
C44 0.043(3) 0.045(3) 0.043(3) 0.005(2) 0.003(2) -0.006(2)
C45 0.033(2) 0.028(2) 0.028(2) -0.0045(18) 0.0068(18) -0.0014(19)
C46 0.056(3) 0.056(4) 0.028(3) 0.002(2) 0.010(2) 0.015(3)
C47 0.067(4) 0.064(4) 0.029(3) 0.006(3) 0.015(3) 0.010(3)
C48 0.080(5) 0.065(4) 0.031(3) -0.013(3) 0.019(3) -0.006(4)
C49 0.117(6) 0.054(4) 0.047(4) -0.012(3) 0.033(4) 0.024(4)
C50 0.087(5) 0.033(3) 0.035(3) -0.007(2) 0.016(3) 0.008(3)
C51 0.033(2) 0.025(2) 0.034(2) 0.0002(19) -0.0011(19) -0.0020(19)
C52 0.037(3) 0.048(3) 0.040(3) 0.006(2) 0.002(2) 0.002(2)
C53 0.036(3) 0.050(3) 0.059(4) 0.002(3) -0.005(3) 0.007(3)
C54 0.044(3) 0.044(3) 0.056(4) 0.009(3) -0.012(3) -0.003(3)
C55 0.049(3) 0.085(5) 0.042(3) 0.024(3) -0.009(3) -0.011(3)
C56 0.034(3) 0.061(4) 0.033(3) 0.007(2) 0.001(2) -0.006(2)
C57 0.031(2) 0.028(2) 0.029(2) -0.0032(18) 0.0063(18) -0.0026(18)
C58 0.046(3) 0.027(2) 0.049(3) -0.008(2) 0.019(2) -0.011(2)
C59 0.071(4) 0.027(3) 0.048(3) -0.002(2) 0.017(3) -0.010(3)
C60 0.051(3) 0.028(3) 0.044(3) -0.008(2) 0.002(2) 0.002(2)
C61 0.045(3) 0.036(3) 0.051(3) -0.015(2) 0.007(2) 0.002(2)
C62 0.047(3) 0.033(3) 0.037(3) -0.007(2) 0.015(2) -0.008(2)
O1 0.086(4) 0.093(4) 0.072(4) -0.021(3) 0.030(3) 0.003(3)
C71 0.128(8) 0.063(5) 0.077(6) -0.019(4) 0.000(5) 0.015(5)

loop_
_atom_type_symbol
_atom_type_description
_atom_type_number_in_cell
_atom_type_scat_dispersion_real
_atom_type_scat_dispersion_imag
_atom_type_scat_source
C C 244 0.0033 0.0016
; International Tables for Crystallography (1992).
Vol. C, Tables 4.2.6.8 and 6.1.1.4
;
H H 340 0.0000 0.0000
; International Tables for Crystallography (1992).
Vol. C, Tables 4.2.6.8 and 6.1.1.4
;
Cl Cl 8 0.1484 0.1585
; International Tables for Crystallography (1992).
Vol. C, Tables 4.2.6.8 and 6.1.1.4
;
N N 8 0.0061 0.0033
; International Tables for Crystallography (1992).
Vol. C, Tables 4.2.6.8 and 6.1.1.4
;
O O 4 0.1023 0.0942
; International Tables for Crystallography (1992).
Vol. C, Tables 4.2.6.8 and 6.1.1.4
;
P P 4 -1.2594 0.8363
; International Tables for Crystallography (1992).
Vol. C, Tables 4.2.6.8 and 6.1.1.4
;
Ru Ru 4 0.0106 0.0060
; International Tables for Crystallography (1992).
Vol. C, Tables 4.2.6.8 and 6.1.1.4
;

loop_
_geom_angle_atom_site_label_1
_geom_angle_atom_site_label_2
_geom_angle_atom_site_label_3
_geom_angle
_geom_angle_site_symmetry_1
_geom_angle_site_symmetry_3
_geom_angle_publ_flag
C38 Ru1 C2 100.2(2) . . ?
C38 Ru1 Cl1 88.05(17) . . ?
C2 Ru1 Cl1 91.73(16) . . ?
C38 Ru1 Cl2 104.03(17) . . ?
C2 Ru1 Cl2 85.99(17) . . ?
Cl1 Ru1 Cl2 167.92(5) . . ?
C38 Ru1 P1 96.37(15) . . ?
C2 Ru1 P1 163.39(15) . . ?
Cl1 Ru1 P1 88.99(5) . . ?
Cl2 Ru1 P1 89.84(5) . . ?
C45 P1 C57 102.5(2) . . ?
C45 P1 C51 102.4(2) . . ?
C57 P1 C51 110.3(2) . . ?
C45 P1 Ru1 108.14(15) . . ?
C57 P1 Ru1 116.42(15) . . ?
C51 P1 Ru1 115.21(16) . . ?
C2 N1 C6 128.0(4) . . ?
C2 N1 C5 113.7(4) . . ?
C6 N1 C5 116.8(4) . . ?
C2 N3 C16 129.9(5) . . ?
C2 N3 C4 112.2(4) . . ?
C16 N3 C4 115.2(4) . . ?
N1 C2 N3 106.9(4) . . ?
N1 C2 Ru1 128.2(4) . . ?
N3 C2 Ru1 124.9(4) . . ?
N3 C4 C5 103.7(4) . . ?
N3 C4 H41 111.0 . . ?
C5 C4 H41 111.0 . . ?
N3 C4 H42 111.0 . . ?
C5 C4 H42 111.0 . . ?
H41 C4 H42 109.0 . . ?
N1 C5 C4 102.1(4) . . ?
N1 C5 H51 111.3 . . ?
C4 C5 H51 111.3 . . ?
N1 C5 H52 111.3 . . ?
C4 C5 H52 111.3 . . ?
H51 C5 H52 109.2 . . ?
C15 C6 C7 122.8(4) . . ?
C15 C6 N1 119.6(4) . . ?
C7 C6 N1 117.1(4) . . ?
C8 C7 C12 119.2(4) . . ?
C8 C7 C6 123.0(4) . . ?
C12 C7 C6 117.8(4) . . ?
C9 C8 C7 121.8(5) . . ?
C9 C8 H8 119.1 . . ?
C7 C8 H8 119.1 . . ?
C8 C9 C10 118.6(5) . . ?
C8 C9 C26 123.0(5) . . ?
C10 C9 C26 118.4(5) . . ?
C11 C10 C9 121.4(5) . . ?
C11 C10 H10 119.3 . . ?
C9 C10 H10 119.3 . . ?
C10 C11 C12 121.1(5) . . ?
C10 C11 H11 119.4 . . ?
C12 C11 H11 119.4 . . ?
C13 C12 C11 123.0(5) . . ?
C13 C12 C7 119.2(4) . . ?
C11 C12 C7 117.8(5) . . ?
C14 C13 C12 120.9(5) . . ?
C14 C13 H13 119.5 . . ?
C12 C13 H13 119.5 . . ?
C13 C14 C15 122.2(5) . . ?
C13 C14 H14 118.9 . . ?
C15 C14 H14 118.9 . . ?
C6 C15 C14 117.1(4) . . ?
C6 C15 C29 122.4(4) . . ?
C14 C15 C29 120.5(5) . . ?
C25 C16 C17 120.6(6) . . ?
C25 C16 N3 121.5(5) . . ?
C17 C16 N3 116.6(5) . . ?
C16 C17 C22 119.2(6) . . ?
C16 C17 C18 124.0(5) . . ?
C22 C17 C18 116.7(5) . . ?
C19 C18 C17 123.2(5) . . ?
C19 C18 H18 118.4 . . ?
C17 C18 H18 118.4 . . ?
C18 C19 C20 118.4(6) . . ?
C18 C19 C32 121.5(6) . . ?
C20 C19 C32 120.1(6) . . ?
C21 C20 C19 122.4(6) . . ?
C21 C20 H20 118.8 . . ?
C19 C20 H20 118.8 . . ?
C20 C21 C22 122.9(5) . . ?
C20 C21 H21 118.5 . . ?
C22 C21 H21 118.5 . . ?
C23 C22 C21 124.5(5) . . ?
C23 C22 C17 119.5(5) . . ?
C21 C22 C17 116.1(5) . . ?
C22 C23 C24 118.5(6) . . ?
C22 C23 H23 120.8 . . ?
C24 C23 H23 120.8 . . ?
C25 C24 C23 120.4(6) . . ?
C25 C24 H24 119.8 . . ?
C23 C24 H24 119.8 . . ?
C16 C25 C24 121.9(6) . . ?
C16 C25 C35 122.6(5) . . ?
C24 C25 C35 115.5(5) . . ?
C28 C26 C9 114.0(5) . . ?
C28 C26 C27 109.4(5) . . ?
C9 C26 C27 110.1(5) . . ?
C28 C26 H26 107.7 . . ?
C9 C26 H26 107.7 . . ?
C27 C26 H26 107.7 . . ?
C26 C27 H271 109.5 . . ?
C26 C27 H272 109.5 . . ?
H271 C27 H272 109.5 . . ?
C26 C27 H273 109.5 . . ?
H271 C27 H273 109.5 . . ?
H272 C27 H273 109.5 . . ?
C26 C28 H281 109.5 . . ?
C26 C28 H282 109.5 . . ?
H281 C28 H282 109.5 . . ?
C26 C28 H283 109.5 . . ?
H281 C28 H283 109.5 . . ?
H282 C28 H283 109.5 . . ?
C15 C29 C30 112.9(5) . . ?
C15 C29 C31 110.5(5) . . ?
C30 C29 C31 109.6(5) . . ?
C15 C29 H29 107.9 . . ?
C30 C29 H29 107.9 . . ?
C31 C29 H29 107.9 . . ?
C29 C30 H301 109.5 . . ?
C29 C30 H302 109.5 . . ?
H301 C30 H302 109.5 . . ?
C29 C30 H303 109.5 . . ?
H301 C30 H303 109.5 . . ?
H302 C30 H303 109.5 . . ?
C29 C31 H311 109.5 . . ?
C29 C31 H312 109.5 . . ?
H311 C31 H312 109.5 . . ?
C29 C31 H313 109.5 . . ?
H311 C31 H313 109.5 . . ?
H312 C31 H313 109.5 . . ?
C34 C32 C19 110.4(5) . . ?
C34 C32 C33 110.9(7) . . ?
C19 C32 C33 110.8(6) . . ?
C34 C32 H32 108.2 . . ?
C19 C32 H32 108.2 . . ?
C33 C32 H32 108.2 . . ?
C32 C33 H331 109.5 . . ?
C32 C33 H332 109.5 . . ?
H331 C33 H332 109.5 . . ?
C32 C33 H333 109.5 . . ?
H331 C33 H333 109.5 . . ?
H332 C33 H333 109.5 . . ?
C32 C34 H341 109.5 . . ?
C32 C34 H342 109.5 . . ?
H341 C34 H342 109.5 . . ?
C32 C34 H343 109.5 . . ?
H341 C34 H343 109.5 . . ?
H342 C34 H343 109.5 . . ?
C36 C35 C37 108.0(5) . . ?
C36 C35 C25 112.0(5) . . ?
C37 C35 C25 111.8(5) . . ?
C36 C35 H35 108.3 . . ?
C37 C35 H35 108.3 . . ?
C25 C35 H35 108.3 . . ?
C35 C36 H361 109.5 . . ?
C35 C36 H362 109.5 . . ?
H361 C36 H362 109.5 . . ?
C35 C36 H363 109.5 . . ?
H361 C36 H363 109.5 . . ?
H362 C36 H363 109.5 . . ?
C35 C37 H371 109.5 . . ?
C35 C37 H372 109.5 . . ?
H371 C37 H372 109.5 . . ?
C35 C37 H373 109.5 . . ?
H371 C37 H373 109.5 . . ?
H372 C37 H373 109.5 . . ?
C39 C38 Ru1 137.3(4) . . ?
C39 C38 H38 111.3 . . ?
Ru1 C38 H38 111.3 . . ?
C44 C39 C40 118.1(5) . . ?
C44 C39 C38 124.5(5) . . ?
C40 C39 C38 117.3(5) . . ?
C41 C40 C39 121.1(6) . . ?
C41 C40 H40 119.4 . . ?
C39 C40 H40 119.4 . . ?
C42 C41 C40 119.3(6) . . ?
C42 C41 H411 120.4 . . ?
C40 C41 H411 120.4 . . ?
C43 C42 C41 120.8(6) . . ?
C43 C42 H421 119.6 . . ?
C41 C42 H421 119.6 . . ?
C42 C43 C44 120.3(6) . . ?
C42 C43 H43 119.9 . . ?
C44 C43 H43 119.9 . . ?
C39 C44 C43 120.4(6) . . ?
C39 C44 H44 119.8 . . ?
C43 C44 H44 119.8 . . ?
C50 C45 C46 109.3(4) . . ?
C50 C45 P1 111.5(3) . . ?
C46 C45 P1 114.6(3) . . ?
C50 C45 H45 107.0 . . ?
C46 C45 H45 107.0 . . ?
P1 C45 H45 107.0 . . ?
C47 C46 C45 110.1(5) . . ?
C47 C46 H461 109.6 . . ?
C45 C46 H461 109.6 . . ?
C47 C46 H462 109.6 . . ?
C45 C46 H462 109.6 . . ?
H461 C46 H462 108.2 . . ?
C48 C47 C46 111.5(5) . . ?
C48 C47 H471 109.3 . . ?
C46 C47 H471 109.3 . . ?
C48 C47 H472 109.3 . . ?
C46 C47 H472 109.3 . . ?
H471 C47 H472 108.0 . . ?
C47 C48 C49 111.6(5) . . ?
C47 C48 H481 109.3 . . ?
C49 C48 H481 109.3 . . ?
C47 C48 H482 109.3 . . ?
C49 C48 H482 109.3 . . ?
H481 C48 H482 108.0 . . ?
C48 C49 C50 111.3(6) . . ?
C48 C49 H491 109.4 . . ?
C50 C49 H491 109.4 . . ?
C48 C49 H492 109.4 . . ?
C50 C49 H492 109.4 . . ?
H491 C49 H492 108.0 . . ?
C45 C50 C49 109.8(5) . . ?
C45 C50 H501 109.7 . . ?
C49 C50 H501 109.7 . . ?
C45 C50 H502 109.7 . . ?
C49 C50 H502 109.7 . . ?
H501 C50 H502 108.2 . . ?
C52 C51 C56 108.3(4) . . ?
C52 C51 P1 118.5(3) . . ?
C56 C51 P1 112.9(3) . . ?
C52 C51 H511 105.4 . . ?
C56 C51 H511 105.4 . . ?
P1 C51 H511 105.4 . . ?
C51 C52 C53 110.7(5) . . ?
C51 C52 H521 109.5 . . ?
C53 C52 H521 109.5 . . ?
C51 C52 H522 109.5 . . ?
C53 C52 H522 109.5 . . ?
H521 C52 H522 108.1 . . ?
C54 C53 C52 112.6(5) . . ?
C54 C53 H531 109.1 . . ?
C52 C53 H531 109.1 . . ?
C54 C53 H532 109.1 . . ?
C52 C53 H532 109.1 . . ?
H531 C53 H532 107.8 . . ?
C53 C54 C55 111.0(5) . . ?
C53 C54 H541 109.4 . . ?
C55 C54 H541 109.4 . . ?
C53 C54 H542 109.4 . . ?
C55 C54 H542 109.4 . . ?
H541 C54 H542 108.0 . . ?
C54 C55 C56 109.7(5) . . ?
C54 C55 H551 109.7 . . ?
C56 C55 H551 109.7 . . ?
C54 C55 H552 109.7 . . ?
C56 C55 H552 109.7 . . ?
H551 C55 H552 108.2 . . ?
C51 C56 C55 110.3(5) . . ?
C51 C56 H561 109.6 . . ?
C55 C56 H561 109.6 . . ?
C51 C56 H562 109.6 . . ?
C55 C56 H562 109.6 . . ?
H561 C56 H562 108.1 . . ?
C58 C57 C62 110.0(4) . . ?
C58 C57 P1 115.8(3) . . ?
C62 C57 P1 113.7(3) . . ?
C58 C57 H57 105.4 . . ?
C62 C57 H57 105.4 . . ?
P1 C57 H57 105.4 . . ?
C57 C58 C59 111.3(5) . . ?
C57 C58 H581 109.4 . . ?
C59 C58 H581 109.4 . . ?
C57 C58 H582 109.4 . . ?
C59 C58 H582 109.4 . . ?
H581 C58 H582 108.0 . . ?
C60 C59 C58 110.7(5) . . ?
C60 C59 H591 109.5 . . ?
C58 C59 H591 109.5 . . ?
C60 C59 H592 109.5 . . ?
C58 C59 H592 109.5 . . ?
H591 C59 H592 108.1 . . ?
C61 C60 C59 111.5(5) . . ?
C61 C60 H601 109.3 . . ?
C59 C60 H601 109.3 . . ?
C61 C60 H602 109.3 . . ?
C59 C60 H602 109.3 . . ?
H601 C60 H602 108.0 . . ?
C60 C61 C62 112.3(5) . . ?
C60 C61 H611 109.1 . . ?
C62 C61 H611 109.1 . . ?
C60 C61 H612 109.1 . . ?
C62 C61 H612 109.1 . . ?
H611 C61 H612 107.9 . . ?
C61 C62 C57 111.2(4) . . ?
C61 C62 H621 109.4 . . ?
C57 C62 H621 109.4 . . ?
C61 C62 H622 109.4 . . ?
C57 C62 H622 109.4 . . ?
H621 C62 H622 108.0 . . ?
C71 O1 H1 109.5 . . ?
O1 C71 H711 109.5 . . ?
O1 C71 H712 109.5 . . ?
H711 C71 H712 109.5 . . ?
O1 C71 H713 109.5 . . ?
H711 C71 H713 109.5 . . ?
H712 C71 H713 109.5 . . ?

loop_
_geom_bond_atom_site_label_1
_geom_bond_atom_site_label_2
_geom_bond_distance
_geom_bond_site_symmetry_2
_geom_bond_publ_flag
Ru1 C38 1.846(5) . ?
Ru1 C2 2.080(5) . ?
Ru1 Cl1 2.3924(15) . ?
Ru1 Cl2 2.4038(16) . ?
Ru1 P1 2.4320(12) . ?
P1 C45 1.853(5) . ?
P1 C57 1.855(5) . ?
P1 C51 1.857(5) . ?
N1 C2 1.352(6) . ?
N1 C6 1.434(6) . ?
N1 C5 1.483(6) . ?
N3 C2 1.365(7) . ?
N3 C16 1.443(7) . ?
N3 C4 1.479(7) . ?
C4 C5 1.505(8) . ?
C4 H41 0.9900 . ?
C4 H42 0.9900 . ?
C5 H51 0.9900 . ?
C5 H52 0.9900 . ?
C6 C15 1.380(7) . ?
C6 C7 1.428(7) . ?
C7 C8 1.413(7) . ?
C7 C12 1.423(6) . ?
C8 C9 1.365(7) . ?
C8 H8 0.9500 . ?
C9 C10 1.416(8) . ?
C9 C26 1.525(8) . ?
C10 C11 1.353(8) . ?
C10 H10 0.9500 . ?
C11 C12 1.423(7) . ?
C11 H11 0.9500 . ?
C12 C13 1.412(7) . ?
C13 C14 1.356(7) . ?
C13 H13 0.9500 . ?
C14 C15 1.423(7) . ?
C14 H14 0.9500 . ?
C15 C29 1.521(7) . ?
C16 C25 1.327(8) . ?
C16 C17 1.402(8) . ?
C17 C22 1.450(8) . ?
C17 C18 1.460(9) . ?
C18 C19 1.333(9) . ?
C18 H18 0.9500 . ?
C19 C20 1.374(9) . ?
C19 C32 1.535(9) . ?
C20 C21 1.342(9) . ?
C20 H20 0.9500 . ?
C21 C22 1.414(7) . ?
C21 H21 0.9500 . ?
C22 C23 1.392(8) . ?
C23 C24 1.417(10) . ?
C23 H23 0.9500 . ?
C24 C25 1.399(8) . ?
C24 H24 0.9500 . ?
C25 C35 1.573(8) . ?
C26 C28 1.523(9) . ?
C26 C27 1.528(9) . ?
C26 H26 1.0000 . ?
C27 H271 0.9800 . ?
C27 H272 0.9800 . ?
C27 H273 0.9800 . ?
C28 H281 0.9800 . ?
C28 H282 0.9800 . ?
C28 H283 0.9800 . ?
C29 C30 1.533(8) . ?
C29 C31 1.537(8) . ?
C29 H29 1.0000 . ?
C30 H301 0.9800 . ?
C30 H302 0.9800 . ?
C30 H303 0.9800 . ?
C31 H311 0.9800 . ?
C31 H312 0.9800 . ?
C31 H313 0.9800 . ?
C32 C34 1.476(10) . ?
C32 C33 1.536(10) . ?
C32 H32 1.0000 . ?
C33 H331 0.9800 . ?
C33 H332 0.9800 . ?
C33 H333 0.9800 . ?
C34 H341 0.9800 . ?
C34 H342 0.9800 . ?
C34 H343 0.9800 . ?
C35 C36 1.520(8) . ?
C35 C37 1.554(9) . ?
C35 H35 1.0000 . ?
C36 H361 0.9800 . ?
C36 H362 0.9800 . ?
C36 H363 0.9800 . ?
C37 H371 0.9800 . ?
C37 H372 0.9800 . ?
C37 H373 0.9800 . ?
C38 C39 1.451(7) . ?
C38 H38 0.9500 . ?
C39 C44 1.394(8) . ?
C39 C40 1.403(7) . ?
C40 C41 1.390(8) . ?
C40 H40 0.9500 . ?
C41 C42 1.383(10) . ?
C41 H411 0.9500 . ?
C42 C43 1.368(10) . ?
C42 H421 0.9500 . ?
C43 C44 1.396(8) . ?
C43 H43 0.9500 . ?
C44 H44 0.9500 . ?
C45 C50 1.521(7) . ?
C45 C46 1.536(7) . ?
C45 H45 1.0000 . ?
C46 C47 1.535(7) . ?
C46 H461 0.9900 . ?
C46 H462 0.9900 . ?
C47 C48 1.512(9) . ?
C47 H471 0.9900 . ?
C47 H472 0.9900 . ?
C48 C49 1.519(10) . ?
C48 H481 0.9900 . ?
C48 H482 0.9900 . ?
C49 C50 1.527(8) . ?
C49 H491 0.9900 . ?
C49 H492 0.9900 . ?
C50 H501 0.9900 . ?
C50 H502 0.9900 . ?
C51 C52 1.535(7) . ?
C51 C56 1.537(7) . ?
C51 H511 1.0000 . ?
C52 C53 1.540(7) . ?
C52 H521 0.9900 . ?
C52 H522 0.9900 . ?
C53 C54 1.512(9) . ?
C53 H531 0.9900 . ?
C53 H532 0.9900 . ?
C54 C55 1.518(9) . ?
C54 H541 0.9900 . ?
C54 H542 0.9900 . ?
C55 C56 1.538(8) . ?
C55 H551 0.9900 . ?
C55 H552 0.9900 . ?
C56 H561 0.9900 . ?
C56 H562 0.9900 . ?
C57 C58 1.524(7) . ?
C57 C62 1.533(6) . ?
C57 H57 1.0000 . ?
C58 C59 1.542(7) . ?
C58 H581 0.9900 . ?
C58 H582 0.9900 . ?
C59 C60 1.518(8) . ?
C59 H591 0.9900 . ?
C59 H592 0.9900 . ?
C60 C61 1.508(8) . ?
C60 H601 0.9900 . ?
C60 H602 0.9900 . ?
C61 C62 1.530(7) . ?
C61 H611 0.9900 . ?
C61 H612 0.9900 . ?
C62 H621 0.9900 . ?
C62 H622 0.9900 . ?
O1 C71 1.397(10) . ?
O1 H1 0.8400 . ?
C71 H711 0.9800 . ?
C71 H712 0.9800 . ?
C71 H713 0.9800 . ?

loop_
_geom_torsion_atom_site_label_1
_geom_torsion_atom_site_label_2
_geom_torsion_atom_site_label_3
_geom_torsion_atom_site_label_4
_geom_torsion
_geom_torsion_site_symmetry_1
_geom_torsion_site_symmetry_2
_geom_torsion_site_symmetry_3
_geom_torsion_site_symmetry_4
_geom_torsion_publ_flag
C38 Ru1 P1 C45 -171.5(2) . . . . ?
C2 Ru1 P1 C45 9.1(6) . . . . ?
Cl1 Ru1 P1 C45 -83.53(16) . . . . ?
Cl2 Ru1 P1 C45 84.44(16) . . . . ?
C38 Ru1 P1 C57 -56.8(2) . . . . ?
C2 Ru1 P1 C57 123.8(6) . . . . ?
Cl1 Ru1 P1 C57 31.11(17) . . . . ?
Cl2 Ru1 P1 C57 -160.92(17) . . . . ?
C38 Ru1 P1 C51 74.7(2) . . . . ?
C2 Ru1 P1 C51 -104.7(6) . . . . ?
Cl1 Ru1 P1 C51 162.62(18) . . . . ?
Cl2 Ru1 P1 C51 -29.40(18) . . . . ?
C6 N1 C2 N3 166.9(5) . . . . ?
C5 N1 C2 N3 1.5(7) . . . . ?
C6 N1 C2 Ru1 -12.1(8) . . . . ?
C5 N1 C2 Ru1 -177.6(4) . . . . ?
C16 N3 C2 N1 166.5(5) . . . . ?
C4 N3 C2 N1 6.3(7) . . . . ?
C16 N3 C2 Ru1 -14.4(8) . . . . ?
C4 N3 C2 Ru1 -174.6(4) . . . . ?
C38 Ru1 C2 N1 0.6(5) . . . . ?
Cl1 Ru1 C2 N1 -87.7(5) . . . . ?
Cl2 Ru1 C2 N1 104.1(5) . . . . ?
P1 Ru1 C2 N1 180.0(3) . . . . ?
C38 Ru1 C2 N3 -178.3(5) . . . . ?
Cl1 Ru1 C2 N3 93.3(5) . . . . ?
Cl2 Ru1 C2 N3 -74.8(5) . . . . ?
P1 Ru1 C2 N3 1.1(10) . . . . ?
C2 N3 C4 C5 -11.1(7) . . . . ?
C16 N3 C4 C5 -174.4(5) . . . . ?
C2 N1 C5 C4 -8.1(7) . . . . ?
C6 N1 C5 C4 -175.3(5) . . . . ?
N3 C4 C5 N1 10.7(7) . . . . ?
C2 N1 C6 C15 104.3(6) . . . . ?
C5 N1 C6 C15 -90.6(6) . . . . ?
C2 N1 C6 C7 -83.8(6) . . . . ?
C5 N1 C6 C7 81.3(6) . . . . ?
C15 C6 C7 C8 178.0(4) . . . . ?
N1 C6 C7 C8 6.4(6) . . . . ?
C15 C6 C7 C12 -2.4(7) . . . . ?
N1 C6 C7 C12 -174.1(4) . . . . ?
C12 C7 C8 C9 1.1(7) . . . . ?
C6 C7 C8 C9 -179.3(4) . . . . ?
C7 C8 C9 C10 -0.3(7) . . . . ?
C7 C8 C9 C26 -178.3(5) . . . . ?
C8 C9 C10 C11 -0.8(8) . . . . ?
C26 C9 C10 C11 177.2(5) . . . . ?
C9 C10 C11 C12 1.1(8) . . . . ?
C10 C11 C12 C13 178.9(5) . . . . ?
C10 C11 C12 C7 -0.3(7) . . . . ?
C8 C7 C12 C13 180.0(4) . . . . ?
C6 C7 C12 C13 0.4(6) . . . . ?
C8 C7 C12 C11 -0.8(6) . . . . ?
C6 C7 C12 C11 179.6(4) . . . . ?
C11 C12 C13 C14 -178.3(5) . . . . ?
C7 C12 C13 C14 0.9(7) . . . . ?
C12 C13 C14 C15 -0.2(7) . . . . ?
C7 C6 C15 C14 3.0(7) . . . . ?
N1 C6 C15 C14 174.5(4) . . . . ?
C7 C6 C15 C29 -174.7(4) . . . . ?
N1 C6 C15 C29 -3.2(7) . . . . ?
C13 C14 C15 C6 -1.7(7) . . . . ?
C13 C14 C15 C29 176.1(5) . . . . ?
C2 N3 C16 C25 110.3(7) . . . . ?
C4 N3 C16 C25 -90.0(7) . . . . ?
C2 N3 C16 C17 -82.6(7) . . . . ?
C4 N3 C16 C17 77.2(7) . . . . ?
C25 C16 C17 C22 -1.0(8) . . . . ?
N3 C16 C17 C22 -168.2(4) . . . . ?
C25 C16 C17 C18 175.5(5) . . . . ?
N3 C16 C17 C18 8.2(8) . . . . ?
C16 C17 C18 C19 -176.1(5) . . . . ?
C22 C17 C18 C19 0.4(8) . . . . ?
C17 C18 C19 C20 -4.0(8) . . . . ?
C17 C18 C19 C32 177.7(5) . . . . ?
C18 C19 C20 C21 4.0(9) . . . . ?
C32 C19 C20 C21 -177.6(6) . . . . ?
C19 C20 C21 C22 -0.2(9) . . . . ?
C20 C21 C22 C23 176.8(6) . . . . ?
C20 C21 C22 C17 -3.3(8) . . . . ?
C16 C17 C22 C23 -0.3(7) . . . . ?
C18 C17 C22 C23 -177.0(5) . . . . ?
C16 C17 C22 C21 179.8(5) . . . . ?
C18 C17 C22 C21 3.2(7) . . . . ?
C21 C22 C23 C24 180.0(5) . . . . ?
C17 C22 C23 C24 0.1(8) . . . . ?
C22 C23 C24 C25 1.2(9) . . . . ?
C17 C16 C25 C24 2.4(8) . . . . ?
N3 C16 C25 C24 169.0(5) . . . . ?
C17 C16 C25 C35 -174.7(5) . . . . ?
N3 C16 C25 C35 -8.1(8) . . . . ?
C23 C24 C25 C16 -2.6(9) . . . . ?
C23 C24 C25 C35 174.7(6) . . . . ?
C8 C9 C26 C28 -16.3(8) . . . . ?
C10 C9 C26 C28 165.7(5) . . . . ?
C8 C9 C26 C27 107.1(6) . . . . ?
C10 C9 C26 C27 -70.9(7) . . . . ?
C6 C15 C29 C30 -133.2(5) . . . . ?
C14 C15 C29 C30 49.2(7) . . . . ?
C6 C15 C29 C31 103.7(6) . . . . ?
C14 C15 C29 C31 -73.9(6) . . . . ?
C18 C19 C32 C34 87.4(7) . . . . ?
C20 C19 C32 C34 -91.0(7) . . . . ?
C18 C19 C32 C33 -35.9(8) . . . . ?
C20 C19 C32 C33 145.7(6) . . . . ?
C16 C25 C35 C36 104.6(7) . . . . ?
C24 C25 C35 C36 -72.7(7) . . . . ?
C16 C25 C35 C37 -134.0(6) . . . . ?
C24 C25 C35 C37 48.7(7) . . . . ?
C2 Ru1 C38 C39 100.0(5) . . . . ?
Cl1 Ru1 C38 C39 -168.6(5) . . . . ?
Cl2 Ru1 C38 C39 11.6(5) . . . . ?
P1 Ru1 C38 C39 -79.9(5) . . . . ?
Ru1 C38 C39 C44 -8.5(8) . . . . ?
Ru1 C38 C39 C40 169.8(4) . . . . ?
C44 C39 C40 C41 -0.4(8) . . . . ?
C38 C39 C40 C41 -178.9(5) . . . . ?
C39 C40 C41 C42 1.0(9) . . . . ?
C40 C41 C42 C43 -0.3(10) . . . . ?
C41 C42 C43 C44 -1.1(10) . . . . ?
C40 C39 C44 C43 -1.0(8) . . . . ?
C38 C39 C44 C43 177.4(5) . . . . ?
C42 C43 C44 C39 1.7(9) . . . . ?
C57 P1 C45 C50 179.4(4) . . . . ?
C51 P1 C45 C50 65.0(4) . . . . ?
Ru1 P1 C45 C50 -57.1(4) . . . . ?
C57 P1 C45 C46 -55.8(4) . . . . ?
C51 P1 C45 C46 -170.2(4) . . . . ?
Ru1 P1 C45 C46 67.7(4) . . . . ?
C50 C45 C46 C47 -59.3(6) . . . . ?
P1 C45 C46 C47 174.8(4) . . . . ?
C45 C46 C47 C48 56.1(7) . . . . ?
C46 C47 C48 C49 -53.7(8) . . . . ?
C47 C48 C49 C50 54.7(8) . . . . ?
C46 C45 C50 C49 60.3(7) . . . . ?
P1 C45 C50 C49 -172.0(5) . . . . ?
C48 C49 C50 C45 -58.1(8) . . . . ?
C45 P1 C51 C52 36.3(4) . . . . ?
C57 P1 C51 C52 -72.3(4) . . . . ?
Ru1 P1 C51 C52 153.4(3) . . . . ?
C45 P1 C51 C56 164.3(4) . . . . ?
C57 P1 C51 C56 55.8(4) . . . . ?
Ru1 P1 C51 C56 -78.6(4) . . . . ?
C56 C51 C52 C53 57.2(6) . . . . ?
P1 C51 C52 C53 -172.6(4) . . . . ?
C51 C52 C53 C54 -54.9(7) . . . . ?
C52 C53 C54 C55 54.0(7) . . . . ?
C53 C54 C55 C56 -56.4(7) . . . . ?
C52 C51 C56 C55 -61.1(6) . . . . ?
P1 C51 C56 C55 165.7(4) . . . . ?
C54 C55 C56 C51 61.0(7) . . . . ?
C45 P1 C57 C58 -51.7(4) . . . . ?
C51 P1 C57 C58 56.8(4) . . . . ?
Ru1 P1 C57 C58 -169.5(3) . . . . ?
C45 P1 C57 C62 179.4(4) . . . . ?
C51 P1 C57 C62 -72.1(4) . . . . ?
Ru1 P1 C57 C62 61.6(4) . . . . ?
C62 C57 C58 C59 -56.8(6) . . . . ?
P1 C57 C58 C59 172.6(4) . . . . ?
C57 C58 C59 C60 56.7(7) . . . . ?
C58 C59 C60 C61 -54.9(7) . . . . ?
C59 C60 C61 C62 54.6(7) . . . . ?
C60 C61 C62 C57 -54.9(6) . . . . ?
C58 C57 C62 C61 55.5(6) . . . . ?
P1 C57 C62 C61 -172.8(4) . . . . ?
